data_4076101
loop_
_publ_author_name
'Wang, Cun'
'Erker, Gerhard'
'Kehr, Gerald'
'Wedeking, Katrin'
'Fr\"ohlich, Roland'

_publ_section_title
;
 Synthesis, Structural Features, and Formation of Organometallic Derivates
 of C1-Bridged Cp/Amido Titanium and Zirconium &#x201C;CpCN-Constrained
 Geometry&#x201D; Systems
;
_journal_issue 20
_journal_name_full Organometallics
_journal_page_first 4760
_journal_paper_doi 10.1021/om0505918
_journal_volume 24
_journal_year 2005
_chemical_formula_sum 'C17.5 H19 Cl2 N O Ti'
_chemical_formula_weight 378.14
_chemical_name_systematic
; 
 ? 
;
_space_group_IT_number 2
_symmetry_cell_setting triclinic
_symmetry_space_group_name_Hall '-P 1'
_symmetry_space_group_name_H-M 'P -1'
_atom_sites_solution_hydrogens geom
_atom_sites_solution_primary direct
_atom_sites_solution_secondary difmap
_audit_creation_method SHELXL-97
_cell_angle_alpha 91.13(1)
_cell_angle_beta 95.52(1)
_cell_angle_gamma 112.59(1)
_cell_formula_units_Z 2
_cell_length_a 8.739(1)
_cell_length_b 9.758(1)
_cell_length_c 11.401(1)
_cell_measurement_temperature 198(2)
_cell_volume 891.77(17)
_computing_cell_refinement 'Collect (Nonius B.V., 1998)'
_computing_data_collection 'Collect (Nonius B.V., 1998)'
_computing_data_reduction 'Denzo-SMN (Otwinowski & Minor, 1997)'
_computing_molecular_graphics 'XP (BrukerAXS, 2000)'
_computing_publication_material 'SHELXL-97 (Sheldrick, 1997)'
_computing_structure_refinement 'SHELXL-97 (Sheldrick, 1997)'
_computing_structure_solution 'SHELXS-97 (Sheldrick, 1990)'
_diffrn_ambient_temperature 198(2)
_diffrn_measured_fraction_theta_full 0.951
_diffrn_measured_fraction_theta_max 0.951
_diffrn_measurement_device_type 'Nonius KappaCCD'
_diffrn_measurement_method '\w and \f scans'
_diffrn_radiation_monochromator graphite
_diffrn_radiation_source 'rotating anode Nonius FR591'
_diffrn_radiation_type MoK\a
_diffrn_radiation_wavelength 0.71073
_diffrn_reflns_av_R_equivalents 0.035
_diffrn_reflns_av_sigmaI/netI 0.0279
_diffrn_reflns_limit_h_max 11
_diffrn_reflns_limit_h_min -11
_diffrn_reflns_limit_k_max 11
_diffrn_reflns_limit_k_min -13
_diffrn_reflns_limit_l_max 14
_diffrn_reflns_limit_l_min -15
_diffrn_reflns_number 9961
_diffrn_reflns_theta_full 28.32
_diffrn_reflns_theta_max 28.32
_diffrn_reflns_theta_min 2.54
_exptl_absorpt_coefficient_mu 0.781
_exptl_absorpt_correction_T_max 0.9260
_exptl_absorpt_correction_T_min 0.7717
_exptl_absorpt_correction_type empirical
_exptl_absorpt_process_details 'Denzo (Otwinowski, Borek, Majewski & Minor, 2003)'
_exptl_crystal_colour red
_exptl_crystal_density_diffrn 1.408
_exptl_crystal_density_method 'not measured'
_exptl_crystal_description plate
_exptl_crystal_F_000 390
_exptl_crystal_size_max 0.35
_exptl_crystal_size_mid 0.30
_exptl_crystal_size_min 0.10
_refine_diff_density_max 0.294
_refine_diff_density_min -0.302
_refine_diff_density_rms 0.040
_refine_ls_extinction_method none
_refine_ls_goodness_of_fit_ref 1.028
_refine_ls_hydrogen_treatment riding
_refine_ls_matrix_type full
_refine_ls_number_parameters 214
_refine_ls_number_reflns 4219
_refine_ls_number_restraints 0
_refine_ls_restrained_S_all 1.028
_refine_ls_R_factor_all 0.0400
_refine_ls_R_factor_gt 0.0354
_refine_ls_shift/su_max 0.001
_refine_ls_shift/su_mean 0.000
_refine_ls_structure_factor_coef Fsqd
_refine_ls_weighting_details 'calc w=1/[\s^2^(Fo^2^)+(0.0414P)^2^+0.3467P] where P=(Fo^2^+2Fc^2^)/3'
_refine_ls_weighting_scheme calc
_refine_ls_wR_factor_gt 0.0906
_refine_ls_wR_factor_ref 0.0940
_reflns_number_gt 3787
_reflns_number_total 4219
_reflns_threshold_expression >2sigma(I)
_cod_data_source_file om0505918si20050713_115732.cif
_cod_data_source_block erk2810
_cod_original_cell_volume 891.77(16)
_cod_original_sg_symbol_H-M P-1
_cod_original_formula_sum 'C17.50 H19 Cl2 N O Ti'
_cod_database_code 4076101

loop_
_symmetry_equiv_pos_as_xyz
'x, y, z'
'-x, -y, -z'

loop_
_atom_site_label
_atom_site_type_symbol
_atom_site_fract_x
_atom_site_fract_y
_atom_site_fract_z
_atom_site_U_iso_or_equiv
_atom_site_adp_type
_atom_site_occupancy
_atom_site_symmetry_multiplicity
_atom_site_calc_flag
_atom_site_refinement_flags
_atom_site_disorder_assembly
_atom_site_disorder_group
Ti Ti 0.31227(3) 0.75534(3) 0.11804(2) 0.03696(10) Uani 1 1 d . . .
Cl1 Cl 0.10802(6) 0.81729(5) 0.02774(4) 0.05388(13) Uani 1 1 d . . .
Cl2 Cl 0.44706(5) 0.94732(4) 0.25679(4) 0.04794(12) Uani 1 1 d . . .
O1 O -0.33053(13) 0.45539(12) 0.46720(10) 0.0419(3) Uani 1 1 d . . .
N1 N 0.20254(15) 0.57814(13) 0.19969(11) 0.0344(3) Uani 1 1 d . . .
C1 C 0.3772(2) 0.55840(18) 0.07565(14) 0.0413(3) Uani 1 1 d . . .
C2 C 0.5301(2) 0.6772(2) 0.11474(17) 0.0493(4) Uani 1 1 d . . .
H2 H 0.6010 0.6821 0.1847 0.059 Uiso 1 1 calc R . .
C3 C 0.5588(3) 0.7871(2) 0.03139(19) 0.0586(5) Uani 1 1 d . . .
H3 H 0.6520 0.8793 0.0359 0.070 Uiso 1 1 calc R . .
C4 C 0.4255(3) 0.7364(2) -0.05941(17) 0.0563(5) Uani 1 1 d . . .
H4 H 0.4127 0.7884 -0.1267 0.068 Uiso 1 1 calc R . .
C5 C 0.3145(2) 0.5947(2) -0.03297(14) 0.0471(4) Uani 1 1 d . . .
H5 H 0.2145 0.5341 -0.0801 0.057 Uiso 1 1 calc R . .
C6 C 0.2614(2) 0.46338(17) 0.15960(13) 0.0380(3) Uani 1 1 d . . .
H6 H 0.1672 0.3791 0.1145 0.046 Uiso 1 1 calc R . .
C7 C 0.3454(2) 0.4053(2) 0.25781(16) 0.0506(4) Uani 1 1 d . . .
H7A H 0.4434 0.4875 0.2969 0.076 Uiso 1 1 calc R . .
H7B H 0.3803 0.3299 0.2245 0.076 Uiso 1 1 calc R . .
H7C H 0.2669 0.3607 0.3154 0.076 Uiso 1 1 calc R . .
C8 C 0.06769(17) 0.54069(15) 0.26796(12) 0.0320(3) Uani 1 1 d . . .
C9 C 0.03054(18) 0.65411(15) 0.31869(13) 0.0357(3) Uani 1 1 d . . .
H9 H 0.0979 0.7549 0.3082 0.043 Uiso 1 1 calc R . .
C10 C -0.10264(18) 0.62154(16) 0.38382(14) 0.0375(3) Uani 1 1 d . . .
H10 H -0.1265 0.7001 0.4172 0.045 Uiso 1 1 calc R . .
C11 C -0.20256(17) 0.47461(15) 0.40113(12) 0.0329(3) Uani 1 1 d . . .
C12 C -0.16714(19) 0.36055(15) 0.35178(13) 0.0370(3) Uani 1 1 d . . .
H12 H -0.2345 0.2599 0.3631 0.044 Uiso 1 1 calc R . .
C13 C -0.03312(19) 0.39349(16) 0.28583(14) 0.0376(3) Uani 1 1 d . . .
H13 H -0.0096 0.3148 0.2524 0.045 Uiso 1 1 calc R . .
C14 C -0.4332(2) 0.30688(19) 0.48969(16) 0.0471(4) Uani 1 1 d . . .
H14A H -0.4782 0.2478 0.4147 0.071 Uiso 1 1 calc R . .
H14B H -0.5253 0.3076 0.5321 0.071 Uiso 1 1 calc R . .
H14C H -0.3666 0.2631 0.5378 0.071 Uiso 1 1 calc R . .
C15 C -0.8432(3) 0.0169(2) 0.5424(4) 0.0866(9) Uani 1 1 d . . .
H15 H -0.7317 0.0296 0.5684 0.104 Uiso 1 1 calc R . .
C16 C -0.8757(3) 0.0246(2) 0.4274(4) 0.0842(9) Uani 1 1 d . . .
H16 H -0.7873 0.0414 0.3799 0.101 Uiso 1 1 calc R A 1
C17A C -1.047(2) 0.0082(17) 0.3654(10) 0.0645(17) Uani 0.50 1 d P . 1
C18 C -1.0720(8) 0.0023(5) 0.2665(5) 0.0781(14) Uani 0.50 1 d P B 1
H18A H -1.1108 -0.1014 0.2359 0.117 Uiso 0.50 1 calc PR B 1
H18B H -0.9692 0.0617 0.2333 0.117 Uiso 0.50 1 calc PR B 1
H18C H -1.1579 0.0413 0.2441 0.117 Uiso 0.50 1 calc PR B 1
C17B C -1.019(2) 0.0063(17) 0.3999(11) 0.0645(17) Uani 0.50 1 d P . 2
H17B H -1.0423 0.0082 0.3170 0.077 Uiso 0.50 1 calc PR . 2

loop_
_atom_site_aniso_label
_atom_site_aniso_U_11
_atom_site_aniso_U_22
_atom_site_aniso_U_33
_atom_site_aniso_U_23
_atom_site_aniso_U_13
_atom_site_aniso_U_12
Ti 0.04001(16) 0.03296(15) 0.03566(15) 0.00265(10) 0.00815(11) 0.01074(11)
Cl1 0.0574(3) 0.0514(2) 0.0523(2) 0.00394(18) -0.00435(19) 0.0229(2)
Cl2 0.0483(2) 0.0383(2) 0.0468(2) -0.00263(16) 0.00477(17) 0.00572(16)
O1 0.0368(5) 0.0369(6) 0.0492(6) 0.0029(5) 0.0127(5) 0.0093(4)
N1 0.0369(6) 0.0314(6) 0.0350(6) 0.0005(5) 0.0063(5) 0.0131(5)
C1 0.0464(8) 0.0430(8) 0.0393(8) -0.0006(6) 0.0111(6) 0.0211(7)
C2 0.0412(8) 0.0563(10) 0.0517(10) -0.0006(8) 0.0109(7) 0.0191(7)
C3 0.0538(10) 0.0537(10) 0.0651(12) 0.0033(9) 0.0288(9) 0.0123(8)
C4 0.0708(12) 0.0592(11) 0.0435(9) 0.0101(8) 0.0249(9) 0.0256(9)
C5 0.0580(10) 0.0503(9) 0.0349(8) -0.0011(7) 0.0103(7) 0.0220(8)
C6 0.0437(8) 0.0364(7) 0.0365(7) 0.0000(6) 0.0062(6) 0.0180(6)
C7 0.0606(10) 0.0575(10) 0.0469(9) 0.0078(8) 0.0103(8) 0.0362(9)
C8 0.0340(6) 0.0297(6) 0.0311(6) 0.0016(5) 0.0029(5) 0.0113(5)
C9 0.0364(7) 0.0245(6) 0.0436(8) 0.0012(5) 0.0056(6) 0.0085(5)
C10 0.0374(7) 0.0291(7) 0.0464(8) -0.0009(6) 0.0076(6) 0.0127(6)
C11 0.0320(6) 0.0326(7) 0.0324(7) 0.0029(5) 0.0020(5) 0.0109(5)
C12 0.0419(7) 0.0255(6) 0.0400(8) 0.0050(5) 0.0061(6) 0.0085(5)
C13 0.0459(8) 0.0277(7) 0.0404(8) 0.0025(5) 0.0089(6) 0.0147(6)
C14 0.0420(8) 0.0421(8) 0.0490(9) 0.0081(7) 0.0123(7) 0.0053(7)
C15 0.0563(12) 0.0329(10) 0.168(3) -0.0070(14) 0.0211(16) 0.0135(9)
C16 0.0602(14) 0.0323(10) 0.154(3) -0.0101(13) 0.0392(16) 0.0050(9)
C17A 0.092(6) 0.0257(10) 0.064(6) -0.003(4) -0.008(4) 0.015(2)
C18 0.097(4) 0.037(2) 0.092(4) -0.001(2) -0.003(3) 0.021(2)
C17B 0.092(6) 0.0257(10) 0.064(6) -0.003(4) -0.008(4) 0.015(2)

loop_
_atom_type_symbol
_atom_type_description
_atom_type_scat_dispersion_real
_atom_type_scat_dispersion_imag
_atom_type_scat_source
C C 0.0033 0.0016 'International Tables Vol C Tables 4.2.6.8 and 6.1.1.4'
H H 0.0000 0.0000 'International Tables Vol C Tables 4.2.6.8 and 6.1.1.4'
N N 0.0061 0.0033 'International Tables Vol C Tables 4.2.6.8 and 6.1.1.4'
O O 0.0106 0.0060 'International Tables Vol C Tables 4.2.6.8 and 6.1.1.4'
Cl Cl 0.1484 0.1585 'International Tables Vol C Tables 4.2.6.8 and 6.1.1.4'
Ti Ti 0.2776 0.4457 'International Tables Vol C Tables 4.2.6.8 and 6.1.1.4'

loop_
_geom_angle_atom_site_label_1
_geom_angle_atom_site_label_2
_geom_angle_atom_site_label_3
_geom_angle
_geom_angle_site_symmetry_1
_geom_angle_site_symmetry_3
N1 Ti C1 63.90(5) . .
N1 Ti Cl1 106.43(4) . .
C1 Ti Cl1 128.61(5) . .
N1 Ti Cl2 107.97(4) . .
C1 Ti Cl2 128.12(5) . .
Cl1 Ti Cl2 103.20(2) . .
N1 Ti C2 86.40(6) . .
C1 Ti C2 36.07(6) . .
Cl1 Ti C2 152.18(5) . .
Cl2 Ti C2 95.77(5) . .
N1 Ti C5 85.72(6) . .
C1 Ti C5 35.99(6) . .
Cl1 Ti C5 96.52(5) . .
Cl2 Ti C5 151.31(5) . .
C2 Ti C5 59.17(7) . .
N1 Ti C4 119.60(6) . .
C1 Ti C4 59.16(6) . .
Cl1 Ti C4 94.09(6) . .
Cl2 Ti C4 121.74(6) . .
C2 Ti C4 58.38(7) . .
C5 Ti C4 34.99(6) . .
N1 Ti C3 120.10(6) . .
C1 Ti C3 59.14(7) . .
Cl1 Ti C3 122.34(6) . .
Cl2 Ti C3 93.43(6) . .
C2 Ti C3 35.09(7) . .
C5 Ti C3 58.17(7) . .
C4 Ti C3 34.51(8) . .
C11 O1 C14 117.45(12) . .
C8 N1 C6 120.64(12) . .
C8 N1 Ti 130.80(10) . .
C6 N1 Ti 107.55(9) . .
C5 C1 C2 107.57(15) . .
C5 C1 C6 121.40(15) . .
C2 C1 C6 122.94(15) . .
C5 C1 Ti 74.04(10) . .
C2 C1 Ti 73.93(10) . .
C6 C1 Ti 92.15(9) . .
C3 C2 C1 107.94(17) . .
C3 C2 Ti 74.82(11) . .
C1 C2 Ti 70.01(9) . .
C4 C3 C2 108.18(17) . .
C4 C3 Ti 72.72(11) . .
C2 C3 Ti 70.09(10) . .
C3 C4 C5 107.97(17) . .
C3 C4 Ti 72.77(10) . .
C5 C4 Ti 70.22(9) . .
C4 C5 C1 108.32(17) . .
C4 C5 Ti 74.78(10) . .
C1 C5 Ti 69.97(9) . .
N1 C6 C7 114.32(13) . .
N1 C6 C1 96.41(11) . .
C7 C6 C1 114.89(14) . .
C9 C8 C13 118.20(13) . .
C9 C8 N1 119.22(12) . .
C13 C8 N1 122.57(13) . .
C10 C9 C8 120.82(13) . .
C9 C10 C11 120.63(13) . .
O1 C11 C12 125.01(13) . .
O1 C11 C10 115.64(13) . .
C12 C11 C10 119.35(13) . .
C11 C12 C13 119.98(13) . .
C12 C13 C8 121.02(13) . .
C16 C15 C17A 129.5(5) . 2_356
C16 C15 C17B 111.5(4) . 2_356
C17A C15 C17B 18.0(7) 2_356 2_356
C15 C16 C17B 112.1(8) . .
C15 C16 C17A 124.4(7) . .
C17B C16 C17A 12.4(13) . .
C18 C17A C15 131.8(14) . 2_356
C18 C17A C16 121.6(17) . .
C15 C17A C16 106.1(6) 2_356 .
C16 C17B C15 136.4(9) . 2_356

loop_
_geom_bond_atom_site_label_1
_geom_bond_atom_site_label_2
_geom_bond_distance
_geom_bond_site_symmetry_2
Ti N1 1.9332(13) .
Ti C1 2.2589(16) .
Ti Cl1 2.2608(6) .
Ti Cl2 2.2866(6) .
Ti C2 2.3098(18) .
Ti C5 2.3116(17) .
Ti C4 2.3703(17) .
Ti C3 2.3710(18) .
O1 C11 1.3638(17) .
O1 C14 1.4251(19) .
N1 C8 1.4089(18) .
N1 C6 1.4816(18) .
C1 C5 1.413(2) .
C1 C2 1.415(2) .
C1 C6 1.517(2) .
C2 C3 1.412(3) .
C3 C4 1.406(3) .
C4 C5 1.409(3) .
C6 C7 1.517(2) .
C8 C9 1.3970(19) .
C8 C13 1.3982(19) .
C9 C10 1.378(2) .
C10 C11 1.393(2) .
C11 C12 1.387(2) .
C12 C13 1.389(2) .
C15 C16 1.324(4) .
C15 C17A 1.45(2) 2_356
C15 C17B 1.37(2) 2_356
C16 C17B 1.201(18) .
C16 C17A 1.540(15) .
C17A C18 1.124(12) .
C17A C15 1.45(2) 2_356
C17B C15 1.37(2) 2_356

loop_
_geom_torsion_atom_site_label_1
_geom_torsion_atom_site_label_2
_geom_torsion_atom_site_label_3
_geom_torsion_atom_site_label_4
_geom_torsion
_geom_torsion_site_symmetry_1
_geom_torsion_site_symmetry_4
C1 Ti N1 C8 -168.38(14) . .
Cl1 Ti N1 C8 -42.93(13) . .
Cl2 Ti N1 C8 67.30(13) . .
C2 Ti N1 C8 162.20(13) . .
C5 Ti N1 C8 -138.48(13) . .
C4 Ti N1 C8 -147.59(12) . .
C3 Ti N1 C8 172.42(12) . .
C1 Ti N1 C6 -0.12(9) . .
Cl1 Ti N1 C6 125.32(9) . .
Cl2 Ti N1 C6 -124.44(9) . .
C2 Ti N1 C6 -29.54(10) . .
C5 Ti N1 C6 29.78(10) . .
C4 Ti N1 C6 20.67(12) . .
C3 Ti N1 C6 -19.33(12) . .
N1 Ti C1 C5 122.22(11) . .
Cl1 Ti C1 C5 31.54(12) . .
Cl2 Ti C1 C5 -144.79(9) . .
C2 Ti C1 C5 -114.15(15) . .
C4 Ti C1 C5 -36.71(11) . .
C3 Ti C1 C5 -77.14(12) . .
N1 Ti C1 C2 -123.63(12) . .
Cl1 Ti C1 C2 145.69(9) . .
Cl2 Ti C1 C2 -30.64(12) . .
C5 Ti C1 C2 114.15(15) . .
C4 Ti C1 C2 77.43(12) . .
C3 Ti C1 C2 37.01(11) . .
N1 Ti C1 C6 0.12(8) . .
Cl1 Ti C1 C6 -90.56(10) . .
Cl2 Ti C1 C6 93.11(9) . .
C2 Ti C1 C6 123.74(15) . .
C5 Ti C1 C6 -122.11(15) . .
C4 Ti C1 C6 -158.82(12) . .
C3 Ti C1 C6 160.76(13) . .
C5 C1 C2 C3 1.21(19) . .
C6 C1 C2 C3 -147.69(16) . .
Ti C1 C2 C3 -65.75(13) . .
C5 C1 C2 Ti 66.96(11) . .
C6 C1 C2 Ti -81.94(14) . .
N1 Ti C2 C3 164.52(12) . .
C1 Ti C2 C3 116.00(16) . .
Cl1 Ti C2 C3 45.32(17) . .
Cl2 Ti C2 C3 -87.76(11) . .
C5 Ti C2 C3 77.36(12) . .
C4 Ti C2 C3 36.20(12) . .
N1 Ti C2 C1 48.52(10) . .
Cl1 Ti C2 C1 -70.68(15) . .
Cl2 Ti C2 C1 156.24(9) . .
C5 Ti C2 C1 -38.64(10) . .
C4 Ti C2 C1 -79.80(11) . .
C3 Ti C2 C1 -116.00(16) . .
C1 C2 C3 C4 -0.6(2) . .
Ti C2 C3 C4 -63.16(14) . .
C1 C2 C3 Ti 62.60(11) . .
N1 Ti C3 C4 99.48(13) . .
C1 Ti C3 C4 79.35(13) . .
Cl1 Ti C3 C4 -39.46(13) . .
Cl2 Ti C3 C4 -147.44(11) . .
C2 Ti C3 C4 117.41(17) . .
C5 Ti C3 C4 36.95(11) . .
N1 Ti C3 C2 -17.93(14) . .
C1 Ti C3 C2 -38.06(11) . .
Cl1 Ti C3 C2 -156.87(10) . .
Cl2 Ti C3 C2 95.15(11) . .
C5 Ti C3 C2 -80.45(12) . .
C4 Ti C3 C2 -117.41(17) . .
C2 C3 C4 C5 -0.3(2) . .
Ti C3 C4 C5 -61.78(13) . .
C2 C3 C4 Ti 61.47(13) . .
N1 Ti C4 C3 -101.06(13) . .
C1 Ti C4 C3 -79.27(13) . .
Cl1 Ti C4 C3 147.43(12) . .
Cl2 Ti C4 C3 39.17(14) . .
C2 Ti C4 C3 -36.83(12) . .
C5 Ti C4 C3 -117.04(18) . .
N1 Ti C4 C5 15.98(14) . .
C1 Ti C4 C5 37.78(11) . .
Cl1 Ti C4 C5 -95.53(11) . .
Cl2 Ti C4 C5 156.21(10) . .
C2 Ti C4 C5 80.22(12) . .
C3 Ti C4 C5 117.04(18) . .
C3 C4 C5 C1 1.1(2) . .
Ti C4 C5 C1 -62.36(11) . .
C3 C4 C5 Ti 63.42(13) . .
C2 C1 C5 C4 -1.40(19) . .
C6 C1 C5 C4 148.07(15) . .
Ti C1 C5 C4 65.48(12) . .
C2 C1 C5 Ti -66.88(11) . .
C6 C1 C5 Ti 82.59(13) . .
N1 Ti C5 C4 -166.11(12) . .
C1 Ti C5 C4 -116.48(16) . .
Cl1 Ti C5 C4 87.82(12) . .
Cl2 Ti C5 C4 -45.61(17) . .
C2 Ti C5 C4 -77.75(13) . .
C3 Ti C5 C4 -36.43(12) . .
N1 Ti C5 C1 -49.63(10) . .
Cl1 Ti C5 C1 -155.70(9) . .
Cl2 Ti C5 C1 70.88(14) . .
C2 Ti C5 C1 38.73(10) . .
C4 Ti C5 C1 116.48(16) . .
C3 Ti C5 C1 80.05(12) . .
C8 N1 C6 C7 -69.12(18) . .
Ti N1 C6 C7 121.19(13) . .
C8 N1 C6 C1 169.85(13) . .
Ti N1 C6 C1 0.17(12) . .
C5 C1 C6 N1 -72.71(17) . .
C2 C1 C6 N1 72.05(18) . .
Ti C1 C6 N1 -0.14(10) . .
C5 C1 C6 C7 166.70(15) . .
C2 C1 C6 C7 -48.5(2) . .
Ti C1 C6 C7 -120.73(12) . .
C6 N1 C8 C9 170.79(13) . .
Ti N1 C8 C9 -22.2(2) . .
C6 N1 C8 C13 -10.2(2) . .
Ti N1 C8 C13 156.74(12) . .
C13 C8 C9 C10 -0.5(2) . .
N1 C8 C9 C10 178.56(14) . .
C8 C9 C10 C11 0.4(2) . .
C14 O1 C11 C12 1.6(2) . .
C14 O1 C11 C10 -178.37(14) . .
C9 C10 C11 O1 179.85(14) . .
C9 C10 C11 C12 -0.2(2) . .
O1 C11 C12 C13 179.96(14) . .
C10 C11 C12 C13 0.0(2) . .
C11 C12 C13 C8 0.0(2) . .
C9 C8 C13 C12 0.3(2) . .
N1 C8 C13 C12 -178.71(14) . .
C17A C15 C16 C17B -0.7(4) 2_356 .
C17B C15 C16 C17B -1.6(15) 2_356 .
C17A C15 C16 C17A 0.3(15) 2_356 .
C17B C15 C16 C17A -0.6(3) 2_356 .
C15 C16 C17A C18 -172.7(9) . .
C17B C16 C17A C18 -168(7) . .
C15 C16 C17A C15 -0.3(12) . 2_356
C17B C16 C17A C15 4(5) . 2_356
C15 C16 C17B C15 2(2) . 2_356
C17A C16 C17B C15 -174(8) . 2_356
